data_1559211
loop_
_publ_author_name
'Mizuhata, Yoshiyuki'
'Iwai, Kento'
'Tokitoh, Norihiro'

_publ_section_title
;
 2,2-Bis[3,5-bis(dimethylamino)phenyl]-1,1,1,3,3,3-hexamethyltrisilane
;
_journal_coeditor_code IS4044
_journal_issue 9
_journal_name_full IUCrData
_journal_page_first x201299
_journal_paper_doi 10.1107/S2414314620012997
_journal_volume 5
_journal_year 2020
_chemical_formula_iupac 'C26 H48 N4 Si3'
_chemical_formula_moiety 'C26 H48 N4 Si3'
_chemical_formula_sum 'C26 H48 N4 Si3'
_chemical_formula_weight 500.95
_chemical_name_systematic
;
2,2-Bis[3,5-bis(dimethylamino)phenyl]-1,1,1,3,3,3-hexamethyltrisilane
;
_space_group_crystal_system monoclinic
_space_group_IT_number 14
_space_group_name_Hall '-P 2ybc'
_space_group_name_H-M_alt 'P 1 21/c 1'
_symmetry_cell_setting monoclinic
_atom_sites_solution_hydrogens geom
_atom_sites_solution_primary dual
_atom_sites_solution_secondary difmap
_audit_creation_method SHELXL-2018/1
_cell_angle_alpha 90
_cell_angle_beta 97.371(2)
_cell_angle_gamma 90
_cell_formula_units_Z 4
_cell_length_a 20.6543(3)
_cell_length_b 8.36500(10)
_cell_length_c 17.5215(3)
_cell_measurement_reflns_used 24488
_cell_measurement_temperature 103(2)
_cell_measurement_theta_max 30.3000
_cell_measurement_theta_min 1.7700
_cell_volume 3002.23(8)
_computing_cell_refinement
;
CrysAlisPro (Rigaku OD, 2018)
;
_computing_data_collection
;
CrystalClear (Rigaku, 1999)
;
_computing_data_reduction
;
CrysAlisPro (Rigaku OD, 2018)
;
_computing_molecular_graphics
;
<i>Yadokari-XG</i> (Kabuto <i>et al.</i>,  2009)
Mercury (Macrae <i>et al.</i>,  2020)
;
_computing_publication_material
;
<i>Yadokari-XG</i>
;
_computing_structure_refinement
;
<i>SHELXL2018/1</i> (Sheldrick, 2015<i>b</i>)
;
_computing_structure_solution
;
<i>SHELXT</i> (Sheldrick, 2015<i>a</i>)
;
_diffrn_ambient_temperature 103(2)
_diffrn_detector_area_resol_mean 28.5714
_diffrn_measured_fraction_theta_full 0.999
_diffrn_measured_fraction_theta_max 0.999
_diffrn_measurement_device_type 'Rigaku Saturn'
_diffrn_measurement_method '\w scans'
_diffrn_radiation_monochromator graphite
_diffrn_radiation_type MoK\a
_diffrn_radiation_wavelength 0.71073
_diffrn_reflns_av_R_equivalents 0.0293
_diffrn_reflns_av_unetI/netI 0.0176
_diffrn_reflns_limit_h_max 25
_diffrn_reflns_limit_h_min -25
_diffrn_reflns_limit_k_max 10
_diffrn_reflns_limit_k_min -10
_diffrn_reflns_limit_l_max 21
_diffrn_reflns_limit_l_min -21
_diffrn_reflns_number 33409
_diffrn_reflns_theta_full 25.242
_diffrn_reflns_theta_max 25.499
_diffrn_reflns_theta_min 1.988
_diffrn_source 'fine-focus sealed X-ray tube'
_exptl_absorpt_coefficient_mu 0.178
_exptl_absorpt_correction_T_max 1.00000
_exptl_absorpt_correction_T_min 0.97740
_exptl_absorpt_correction_type multi-scan
_exptl_absorpt_process_details
;
(CrysAlisPro (Rigaku OD, 2018)
;
_exptl_crystal_colour colorless
_exptl_crystal_density_diffrn 1.108
_exptl_crystal_density_method 'not measured'
_exptl_crystal_description prism
_exptl_crystal_F_000 1096
_exptl_crystal_size_max 0.20
_exptl_crystal_size_mid 0.20
_exptl_crystal_size_min 0.20
_refine_diff_density_max 0.384
_refine_diff_density_min -0.182
_refine_ls_extinction_method none
_refine_ls_goodness_of_fit_ref 1.038
_refine_ls_hydrogen_treatment constr
_refine_ls_matrix_type full
_refine_ls_number_parameters 312
_refine_ls_number_reflns 5581
_refine_ls_number_restraints 0
_refine_ls_restrained_S_all 1.038
_refine_ls_R_factor_all 0.0397
_refine_ls_R_factor_gt 0.0325
_refine_ls_shift/su_max 0.001
_refine_ls_shift/su_mean 0.000
_refine_ls_structure_factor_coef Fsqd
_refine_ls_weighting_details 'w=1/[\s^2^(Fo^2^)+(0.0427P)^2^+1.4907P] where P=(Fo^2^+2Fc^2^)/3'
_refine_ls_weighting_scheme calc
_refine_ls_wR_factor_gt 0.0817
_refine_ls_wR_factor_ref 0.0863
_reflns_number_gt 4877
_reflns_number_total 5581
_reflns_threshold_expression 'I > 2\s(I)'
_cod_data_source_file is4044sup1.cif
_cod_data_source_block I
_cod_original_sg_symbol_H-M 'P 21/c'
_cod_database_code 1559211
_shelx_space_group_comment
;
The symmetry employed for this shelxl refinement is uniquely defined
by the following loop, which should always be used as a source of
symmetry information in preference to the above space-group names.
They are only intended as comments.
;
_shelx_estimated_absorpt_t_min 0.965
_shelx_estimated_absorpt_t_max 0.965

loop_
_space_group_symop_operation_xyz
'x, y, z'
'-x, y+1/2, -z+1/2'
'-x, -y, -z'
'x, -y-1/2, z-1/2'

loop_
_atom_site_type_symbol
_atom_site_label
_atom_site_fract_x
_atom_site_fract_y
_atom_site_fract_z
_atom_site_U_iso_or_equiv
_atom_site_adp_type
_atom_site_calc_flag
_atom_site_occupancy
_atom_site_disorder_assembly
_atom_site_disorder_group
Si Si1 0.30425(2) 0.26359(5) 0.40578(2) 0.01776(11) Uani d 1 . .
Si Si2 0.25081(2) 0.23923(4) 0.27966(2) 0.01378(10) Uani d 1 . .
Si Si3 0.20713(2) -0.01864(5) 0.26001(2) 0.01934(11) Uani d 1 . .
C C1 0.32187(9) 0.4774(2) 0.43281(10) 0.0326(4) Uani d 1 . .
H H1 0.342782 0.529781 0.392332 0.049 Uiso calc 1 . .
H H2 0.351105 0.481717 0.481460 0.049 Uiso calc 1 . .
H H3 0.280943 0.532430 0.438785 0.049 Uiso calc 1 . .
C C2 0.25745(8) 0.1727(2) 0.47983(9) 0.0338(4) Uani d 1 . .
H H4 0.282593 0.183946 0.530913 0.051 Uiso calc 1 . .
H H5 0.249861 0.059114 0.468290 0.051 Uiso calc 1 . .
H H6 0.215449 0.227615 0.478973 0.051 Uiso calc 1 . .
C C3 0.38414(7) 0.1570(2) 0.40627(9) 0.0278(4) Uani d 1 . .
H H7 0.409142 0.164627 0.457597 0.042 Uiso calc 1 . .
H H8 0.408976 0.206399 0.368441 0.042 Uiso calc 1 . .
H H9 0.376058 0.044327 0.393031 0.042 Uiso calc 1 . .
C C4 0.17831(7) 0.37787(16) 0.26124(8) 0.0157(3) Uani d 1 . .
C C5 0.15255(7) 0.42232(16) 0.18664(8) 0.0166(3) Uani d 1 . .
H H10 0.174097 0.391031 0.144264 0.020 Uiso calc 1 . .
C C6 0.09489(7) 0.51314(16) 0.17395(8) 0.0164(3) Uani d 1 . .
C C7 0.06416(7) 0.55949(17) 0.23737(8) 0.0175(3) Uani d 1 . .
H H11 0.025674 0.622675 0.229263 0.021 Uiso calc 1 . .
C C8 0.08913(7) 0.51440(17) 0.31244(8) 0.0189(3) Uani d 1 . .
C C9 0.14687(7) 0.42416(17) 0.32341(8) 0.0181(3) Uani d 1 . .
H H12 0.164780 0.394190 0.374040 0.022 Uiso calc 1 . .
N N1 0.06746(6) 0.55413(15) 0.09955(7) 0.0211(3) Uani d 1 . .
C C10 0.10803(8) 0.5412(2) 0.03772(8) 0.0247(3) Uani d 1 . .
H H13 0.120610 0.429339 0.031923 0.037 Uiso calc 1 . .
H H14 0.147335 0.606661 0.050088 0.037 Uiso calc 1 . .
H H15 0.083461 0.578969 -0.010478 0.037 Uiso calc 1 . .
C C11 0.01575(7) 0.6719(2) 0.08958(9) 0.0252(3) Uani d 1 . .
H H16 0.032046 0.773793 0.112060 0.038 Uiso calc 1 . .
H H17 -0.020940 0.635214 0.115365 0.038 Uiso calc 1 . .
H H18 0.001115 0.686560 0.034579 0.038 Uiso calc 1 . .
N N2 0.05745(7) 0.55862(18) 0.37463(7) 0.0305(3) Uani d 1 . .
C C12 0.00044(7) 0.65851(19) 0.36342(9) 0.0235(3) Uani d 1 . .
H H19 -0.032513 0.609127 0.325453 0.035 Uiso calc 1 . .
H H20 0.012242 0.763704 0.344817 0.035 Uiso calc 1 . .
H H21 -0.017287 0.670837 0.412357 0.035 Uiso calc 1 . .
C C13 0.08889(8) 0.5299(2) 0.45176(8) 0.0253(3) Uani d 1 . .
H H22 0.131207 0.584552 0.459169 0.038 Uiso calc 1 . .
H H23 0.095511 0.414821 0.459639 0.038 Uiso calc 1 . .
H H24 0.061305 0.570997 0.488874 0.038 Uiso calc 1 . .
C C14 0.31425(7) 0.28489(17) 0.21410(8) 0.0151(3) Uani d 1 . .
C C15 0.35872(7) 0.16651(17) 0.19910(8) 0.0170(3) Uani d 1 . .
H H25 0.353827 0.060958 0.217532 0.020 Uiso calc 1 . .
C C16 0.41035(7) 0.20138(17) 0.15730(8) 0.0169(3) Uani d 1 . .
C C17 0.41619(7) 0.35685(17) 0.12925(8) 0.0167(3) Uani d 1 . .
H H26 0.450754 0.381126 0.100236 0.020 Uiso calc 1 . .
C C18 0.37191(7) 0.47750(17) 0.14323(8) 0.0162(3) Uani d 1 . .
C C19 0.32122(7) 0.43937(17) 0.18636(8) 0.0160(3) Uani d 1 . .
H H27 0.291203 0.520064 0.196795 0.019 Uiso calc 1 . .
N N3 0.45454(6) 0.07908(15) 0.14290(7) 0.0215(3) Uani d 1 . .
N N4 0.37992(6) 0.63483(15) 0.11844(7) 0.0219(3) Uani d 1 . .
C C20 0.47693(9) -0.0230(2) 0.20856(10) 0.0358(4) Uani d 1 . .
H H28 0.439219 -0.073086 0.227626 0.054 Uiso calc 1 . .
H H29 0.500814 0.041608 0.249542 0.054 Uiso calc 1 . .
H H30 0.505801 -0.106202 0.192602 0.054 Uiso calc 1 . .
C C21 0.50722(8) 0.1230(2) 0.09949(11) 0.0366(4) Uani d 1 . .
H H31 0.536208 0.199436 0.129305 0.055 Uiso calc 1 . .
H H32 0.488974 0.171889 0.050608 0.055 Uiso calc 1 . .
H H33 0.532024 0.027143 0.089272 0.055 Uiso calc 1 . .
C C22 0.43019(8) 0.6685(2) 0.07004(10) 0.0313(4) Uani d 1 . .
H H34 0.419445 0.614702 0.020332 0.047 Uiso calc 1 . .
H H35 0.472326 0.629362 0.095198 0.047 Uiso calc 1 . .
H H36 0.432763 0.784068 0.061867 0.047 Uiso calc 1 . .
C C23 0.32265(9) 0.7339(2) 0.10043(12) 0.0361(4) Uani d 1 . .
H H37 0.294343 0.722489 0.140908 0.054 Uiso calc 1 . .
H H38 0.298835 0.700536 0.051007 0.054 Uiso calc 1 . .
H H39 0.335941 0.845920 0.097152 0.054 Uiso calc 1 . .
C C24 0.18019(8) -0.0508(2) 0.15471(10) 0.0310(4) Uani d 1 . .
H H40 0.146709 0.028127 0.136380 0.047 Uiso calc 1 . .
H H41 0.162104 -0.158697 0.146642 0.047 Uiso calc 1 . .
H H42 0.217687 -0.038664 0.126137 0.047 Uiso calc 1 . .
C C25 0.13399(8) -0.0289(2) 0.31312(10) 0.0332(4) Uani d 1 . .
H H43 0.148027 -0.019567 0.368531 0.050 Uiso calc 1 . .
H H44 0.111634 -0.131258 0.302292 0.050 Uiso calc 1 . .
H H45 0.104091 0.058891 0.296305 0.050 Uiso calc 1 . .
C C26 0.26437(9) -0.18132(19) 0.29957(11) 0.0340(4) Uani d 1 . .
H H46 0.242957 -0.285333 0.290345 0.051 Uiso calc 1 . .
H H47 0.276191 -0.165481 0.355026 0.051 Uiso calc 1 . .
H H48 0.303862 -0.178120 0.274009 0.051 Uiso calc 1 . .

loop_
_atom_site_aniso_label
_atom_site_aniso_U_11
_atom_site_aniso_U_22
_atom_site_aniso_U_33
_atom_site_aniso_U_12
_atom_site_aniso_U_13
_atom_site_aniso_U_23
Si1 0.0165(2) 0.0216(2) 0.0150(2) -0.00027(16) 0.00150(15) 0.00142(15)
Si2 0.01451(19) 0.01279(19) 0.0143(2) 0.00137(14) 0.00278(15) 0.00109(14)
Si3 0.0186(2) 0.0153(2) 0.0246(2) -0.00180(15) 0.00459(16) -0.00247(16)
C1 0.0323(9) 0.0292(9) 0.0344(9) -0.0007(7) -0.0026(7) -0.0108(7)
C2 0.0262(9) 0.0523(11) 0.0230(8) 0.0001(8) 0.0038(7) 0.0145(8)
C3 0.0216(8) 0.0364(9) 0.0241(8) 0.0064(7) -0.0022(6) 0.0008(7)
C4 0.0161(7) 0.0121(7) 0.0191(7) -0.0007(5) 0.0024(5) 0.0003(5)
C5 0.0185(7) 0.0161(7) 0.0161(7) 0.0002(6) 0.0055(5) -0.0011(5)
C6 0.0174(7) 0.0141(7) 0.0174(7) -0.0013(5) 0.0017(5) 0.0016(5)
C7 0.0161(7) 0.0160(7) 0.0205(7) 0.0026(5) 0.0031(6) 0.0010(6)
C8 0.0213(7) 0.0179(7) 0.0184(7) 0.0018(6) 0.0058(6) -0.0005(6)
C9 0.0215(7) 0.0187(7) 0.0142(7) 0.0025(6) 0.0022(6) 0.0020(6)
N1 0.0211(6) 0.0263(7) 0.0160(6) 0.0063(5) 0.0023(5) 0.0031(5)
C10 0.0269(8) 0.0313(9) 0.0160(7) 0.0049(7) 0.0036(6) 0.0021(6)
C11 0.0208(8) 0.0324(9) 0.0221(8) 0.0058(7) 0.0017(6) 0.0082(7)
N2 0.0318(8) 0.0440(9) 0.0167(7) 0.0209(7) 0.0063(6) 0.0012(6)
C12 0.0197(7) 0.0287(8) 0.0234(8) 0.0037(6) 0.0076(6) -0.0035(6)
C13 0.0286(8) 0.0308(9) 0.0174(7) 0.0046(7) 0.0065(6) -0.0015(6)
C14 0.0162(7) 0.0170(7) 0.0120(6) -0.0003(5) 0.0009(5) -0.0009(5)
C15 0.0205(7) 0.0139(7) 0.0168(7) 0.0003(6) 0.0029(6) 0.0012(5)
C16 0.0165(7) 0.0186(7) 0.0151(7) 0.0019(6) -0.0001(5) -0.0027(6)
C17 0.0147(7) 0.0210(7) 0.0145(7) -0.0017(6) 0.0026(5) -0.0009(6)
C18 0.0179(7) 0.0160(7) 0.0143(7) -0.0020(6) 0.0000(5) -0.0009(5)
C19 0.0167(7) 0.0150(7) 0.0162(7) 0.0017(5) 0.0020(5) -0.0013(5)
N3 0.0209(6) 0.0216(6) 0.0235(7) 0.0063(5) 0.0081(5) 0.0010(5)
N4 0.0241(7) 0.0167(6) 0.0263(7) -0.0010(5) 0.0091(5) 0.0041(5)
C20 0.0400(10) 0.0374(10) 0.0298(9) 0.0231(8) 0.0042(7) 0.0039(8)
C21 0.0317(9) 0.0311(9) 0.0515(11) 0.0105(8) 0.0228(8) 0.0035(8)
C22 0.0336(9) 0.0212(8) 0.0424(10) -0.0047(7) 0.0176(8) 0.0052(7)
C23 0.0356(10) 0.0219(8) 0.0543(12) 0.0070(7) 0.0190(9) 0.0157(8)
C24 0.0274(9) 0.0335(9) 0.0315(9) 0.0003(7) 0.0012(7) -0.0130(7)
C25 0.0278(9) 0.0335(9) 0.0405(10) -0.0119(7) 0.0129(7) -0.0069(8)
C26 0.0376(10) 0.0169(8) 0.0474(11) 0.0013(7) 0.0056(8) 0.0039(7)

loop_
_atom_type_symbol
_atom_type_description
_atom_type_scat_dispersion_real
_atom_type_scat_dispersion_imag
_atom_type_scat_source
Si Si 0.0817 0.0704 'International Tables Vol C Tables 4.2.6.8 and 6.1.1.4'
C C 0.0033 0.0016 'International Tables Vol C Tables 4.2.6.8 and 6.1.1.4'
H H 0.0000 0.0000 'International Tables Vol C Tables 4.2.6.8 and 6.1.1.4'
N N 0.0061 0.0033 'International Tables Vol C Tables 4.2.6.8 and 6.1.1.4'

loop_
_geom_angle_atom_site_label_1
_geom_angle_atom_site_label_2
_geom_angle_atom_site_label_3
_geom_angle_site_symmetry_1
_geom_angle_site_symmetry_3
_geom_angle
_geom_angle_publ_flag
C1 Si1 C3 . . 108.08(8) ?
C1 Si1 C2 . . 108.21(9) ?
C3 Si1 C2 . . 109.61(8) ?
C1 Si1 Si2 . . 111.92(6) ?
C3 Si1 Si2 . . 105.68(5) ?
C2 Si1 Si2 . . 113.20(6) ?
C4 Si2 C14 . . 111.62(6) ?
C4 Si2 Si3 . . 104.95(4) ?
C14 Si2 Si3 . . 112.35(5) ?
C4 Si2 Si1 . . 111.97(5) ?
C14 Si2 Si1 . . 106.00(4) ?
Si3 Si2 Si1 . . 110.08(2) ?
C25 Si3 C26 . . 107.05(8) ?
C25 Si3 C24 . . 108.98(8) ?
C26 Si3 C24 . . 110.64(8) ?
C25 Si3 Si2 . . 106.75(6) ?
C26 Si3 Si2 . . 113.60(6) ?
C24 Si3 Si2 . . 109.63(6) ?
Si1 C1 H1 . . 109.5 ?
Si1 C1 H2 . . 109.5 ?
H1 C1 H2 . . 109.5 ?
Si1 C1 H3 . . 109.5 ?
H1 C1 H3 . . 109.5 ?
H2 C1 H3 . . 109.5 ?
Si1 C2 H4 . . 109.5 ?
Si1 C2 H5 . . 109.5 ?
H4 C2 H5 . . 109.5 ?
Si1 C2 H6 . . 109.5 ?
H4 C2 H6 . . 109.5 ?
H5 C2 H6 . . 109.5 ?
Si1 C3 H7 . . 109.5 ?
Si1 C3 H8 . . 109.5 ?
H7 C3 H8 . . 109.5 ?
Si1 C3 H9 . . 109.5 ?
H7 C3 H9 . . 109.5 ?
H8 C3 H9 . . 109.5 ?
C9 C4 C5 . . 119.86(13) ?
C9 C4 Si2 . . 118.43(10) ?
C5 C4 Si2 . . 121.45(11) ?
C4 C5 C6 . . 120.33(13) ?
C4 C5 H10 . . 119.8 ?
C6 C5 H10 . . 119.8 ?
N1 C6 C7 . . 120.08(13) ?
N1 C6 C5 . . 120.96(13) ?
C7 C6 C5 . . 118.95(13) ?
C8 C7 C6 . . 121.30(13) ?
C8 C7 H11 . . 119.4 ?
C6 C7 H11 . . 119.4 ?
N2 C8 C7 . . 120.67(13) ?
N2 C8 C9 . . 120.83(13) ?
C7 C8 C9 . . 118.50(13) ?
C4 C9 C8 . . 121.05(13) ?
C4 C9 H12 . . 119.5 ?
C8 C9 H12 . . 119.5 ?
C6 N1 C11 . . 118.99(12) ?
C6 N1 C10 . . 118.25(12) ?
C11 N1 C10 . . 116.55(12) ?
N1 C10 H13 . . 109.5 ?
N1 C10 H14 . . 109.5 ?
H13 C10 H14 . . 109.5 ?
N1 C10 H15 . . 109.5 ?
H13 C10 H15 . . 109.5 ?
H14 C10 H15 . . 109.5 ?
N1 C11 H16 . . 109.5 ?
N1 C11 H17 . . 109.5 ?
H16 C11 H17 . . 109.5 ?
N1 C11 H18 . . 109.5 ?
H16 C11 H18 . . 109.5 ?
H17 C11 H18 . . 109.5 ?
C8 N2 C12 . . 120.48(12) ?
C8 N2 C13 . . 119.29(12) ?
C12 N2 C13 . . 119.17(12) ?
N2 C12 H19 . . 109.5 ?
N2 C12 H20 . . 109.5 ?
H19 C12 H20 . . 109.5 ?
N2 C12 H21 . . 109.5 ?
H19 C12 H21 . . 109.5 ?
H20 C12 H21 . . 109.5 ?
N2 C13 H22 . . 109.5 ?
N2 C13 H23 . . 109.5 ?
H22 C13 H23 . . 109.5 ?
N2 C13 H24 . . 109.5 ?
H22 C13 H24 . . 109.5 ?
H23 C13 H24 . . 109.5 ?
C19 C14 C15 . . 119.40(13) ?
C19 C14 Si2 . . 120.66(10) ?
C15 C14 Si2 . . 119.65(10) ?
C14 C15 C16 . . 120.91(13) ?
C14 C15 H25 . . 119.5 ?
C16 C15 H25 . . 119.5 ?
C15 C16 C17 . . 118.86(13) ?
C15 C16 N3 . . 119.66(13) ?
C17 C16 N3 . . 121.47(13) ?
C16 C17 C18 . . 121.24(13) ?
C16 C17 H26 . . 119.4 ?
C18 C17 H26 . . 119.4 ?
N4 C18 C19 . . 120.37(13) ?
N4 C18 C17 . . 121.00(13) ?
C19 C18 C17 . . 118.54(13) ?
C14 C19 C18 . . 121.03(13) ?
C14 C19 H27 . . 119.5 ?
C18 C19 H27 . . 119.5 ?
C16 N3 C21 . . 117.02(12) ?
C16 N3 C20 . . 115.40(12) ?
C21 N3 C20 . . 112.20(13) ?
C18 N4 C23 . . 118.68(12) ?
C18 N4 C22 . . 119.02(12) ?
C23 N4 C22 . . 112.84(13) ?
N3 C20 H28 . . 109.5 ?
N3 C20 H29 . . 109.5 ?
H28 C20 H29 . . 109.5 ?
N3 C20 H30 . . 109.5 ?
H28 C20 H30 . . 109.5 ?
H29 C20 H30 . . 109.5 ?
N3 C21 H31 . . 109.5 ?
N3 C21 H32 . . 109.5 ?
H31 C21 H32 . . 109.5 ?
N3 C21 H33 . . 109.5 ?
H31 C21 H33 . . 109.5 ?
H32 C21 H33 . . 109.5 ?
N4 C22 H34 . . 109.5 ?
N4 C22 H35 . . 109.5 ?
H34 C22 H35 . . 109.5 ?
N4 C22 H36 . . 109.5 ?
H34 C22 H36 . . 109.5 ?
H35 C22 H36 . . 109.5 ?
N4 C23 H37 . . 109.5 ?
N4 C23 H38 . . 109.5 ?
H37 C23 H38 . . 109.5 ?
N4 C23 H39 . . 109.5 ?
H37 C23 H39 . . 109.5 ?
H38 C23 H39 . . 109.5 ?
Si3 C24 H40 . . 109.5 ?
Si3 C24 H41 . . 109.5 ?
H40 C24 H41 . . 109.5 ?
Si3 C24 H42 . . 109.5 ?
H40 C24 H42 . . 109.5 ?
H41 C24 H42 . . 109.5 ?
Si3 C25 H43 . . 109.5 ?
Si3 C25 H44 . . 109.5 ?
H43 C25 H44 . . 109.5 ?
Si3 C25 H45 . . 109.5 ?
H43 C25 H45 . . 109.5 ?
H44 C25 H45 . . 109.5 ?
Si3 C26 H46 . . 109.5 ?
Si3 C26 H47 . . 109.5 ?
H46 C26 H47 . . 109.5 ?
Si3 C26 H48 . . 109.5 ?
H46 C26 H48 . . 109.5 ?
H47 C26 H48 . . 109.5 ?

loop_
_geom_bond_atom_site_label_1
_geom_bond_atom_site_label_2
_geom_bond_site_symmetry_2
_geom_bond_distance
_geom_bond_publ_flag
Si1 C1 . 1.8737(17) ?
Si1 C3 . 1.8744(16) ?
Si1 C2 . 1.8755(16) ?
Si1 Si2 . 2.3488(5) ?
Si2 C4 . 1.8887(14) ?
Si2 C14 . 1.8890(14) ?
Si2 Si3 . 2.3465(5) ?
Si3 C25 . 1.8751(17) ?
Si3 C26 . 1.8762(17) ?
Si3 C24 . 1.8767(17) ?
C1 H1 . 0.9800 ?
C1 H2 . 0.9800 ?
C1 H3 . 0.9800 ?
C2 H4 . 0.9800 ?
C2 H5 . 0.9800 ?
C2 H6 . 0.9800 ?
C3 H7 . 0.9800 ?
C3 H8 . 0.9800 ?
C3 H9 . 0.9800 ?
C4 C9 . 1.393(2) ?
C4 C5 . 1.3971(19) ?
C5 C6 . 1.406(2) ?
C5 H10 . 0.9500 ?
C6 N1 . 1.3959(18) ?
C6 C7 . 1.403(2) ?
C7 C8 . 1.402(2) ?
C7 H11 . 0.9500 ?
C8 N2 . 1.3911(19) ?
C8 C9 . 1.404(2) ?
C9 H12 . 0.9500 ?
N1 C11 . 1.4473(19) ?
N1 C10 . 1.4562(19) ?
C10 H13 . 0.9800 ?
C10 H14 . 0.9800 ?
C10 H15 . 0.9800 ?
C11 H16 . 0.9800 ?
C11 H17 . 0.9800 ?
C11 H18 . 0.9800 ?
N2 C12 . 1.4365(19) ?
N2 C13 . 1.4423(19) ?
C12 H19 . 0.9800 ?
C12 H20 . 0.9800 ?
C12 H21 . 0.9800 ?
C13 H22 . 0.9800 ?
C13 H23 . 0.9800 ?
C13 H24 . 0.9800 ?
C14 C19 . 1.395(2) ?
C14 C15 . 1.398(2) ?
C15 C16 . 1.400(2) ?
C15 H25 . 0.9500 ?
C16 C17 . 1.401(2) ?
C16 N3 . 1.4151(18) ?
C17 C18 . 1.404(2) ?
C17 H26 . 0.9500 ?
C18 N4 . 1.4023(18) ?
C18 C19 . 1.404(2) ?
C19 H27 . 0.9500 ?
N3 C21 . 1.452(2) ?
N3 C20 . 1.460(2) ?
N4 C23 . 1.446(2) ?
N4 C22 . 1.4499(19) ?
C20 H28 . 0.9800 ?
C20 H29 . 0.9800 ?
C20 H30 . 0.9800 ?
C21 H31 . 0.9800 ?
C21 H32 . 0.9800 ?
C21 H33 . 0.9800 ?
C22 H34 . 0.9800 ?
C22 H35 . 0.9800 ?
C22 H36 . 0.9800 ?
C23 H37 . 0.9800 ?
C23 H38 . 0.9800 ?
C23 H39 . 0.9800 ?
C24 H40 . 0.9800 ?
C24 H41 . 0.9800 ?
C24 H42 . 0.9800 ?
C25 H43 . 0.9800 ?
C25 H44 . 0.9800 ?
C25 H45 . 0.9800 ?
C26 H46 . 0.9800 ?
C26 H47 . 0.9800 ?
C26 H48 . 0.9800 ?

loop_
_geom_contact_atom_site_label_1
_geom_contact_atom_site_label_2
_geom_contact_distance
_geom_contact_site_symmetry_1
_geom_contact_site_symmetry_2
_geom_contact_publ_flag
H4 C18 ? 1_555 2_555 yes

loop_
_geom_hbond_atom_site_label_D
_geom_hbond_atom_site_label_H
_geom_hbond_atom_site_label_A
_geom_hbond_site_symmetry_A
_geom_hbond_distance_DH
_geom_hbond_distance_HA
_geom_hbond_distance_DA
_geom_hbond_angle_DHA
_geom_hbond_publ_flag
C2 H4 Cg 4_566 0.98 2.81 3.7869(17) 172 y

loop_
_geom_torsion_atom_site_label_1
_geom_torsion_atom_site_label_2
_geom_torsion_atom_site_label_3
_geom_torsion_atom_site_label_4
_geom_torsion_site_symmetry_1
_geom_torsion_site_symmetry_2
_geom_torsion_site_symmetry_3
_geom_torsion_site_symmetry_4
_geom_torsion
_geom_torsion_publ_flag
C14 Si2 C4 C9 . . . . -145.45(11) ?
Si3 Si2 C4 C9 . . . . 92.60(11) ?
Si1 Si2 C4 C9 . . . . -26.80(12) ?
C14 Si2 C4 C5 . . . . 40.35(13) ?
Si3 Si2 C4 C5 . . . . -81.60(12) ?
Si1 Si2 C4 C5 . . . . 159.00(10) ?
C9 C4 C5 C6 . . . . -0.2(2) ?
Si2 C4 C5 C6 . . . . 173.90(10) ?
C4 C5 C6 N1 . . . . -177.96(13) ?
C4 C5 C6 C7 . . . . 0.6(2) ?
N1 C6 C7 C8 . . . . 177.34(13) ?
C5 C6 C7 C8 . . . . -1.3(2) ?
C6 C7 C8 N2 . . . . -178.75(14) ?
C6 C7 C8 C9 . . . . 1.4(2) ?
C5 C4 C9 C8 . . . . 0.4(2) ?
Si2 C4 C9 C8 . . . . -173.87(11) ?
N2 C8 C9 C4 . . . . 179.17(14) ?
C7 C8 C9 C4 . . . . -1.0(2) ?
C7 C6 N1 C11 . . . . 13.1(2) ?
C5 C6 N1 C11 . . . . -168.37(13) ?
C7 C6 N1 C10 . . . . 164.45(13) ?
C5 C6 N1 C10 . . . . -17.0(2) ?
C7 C8 N2 C12 . . . . -3.3(2) ?
C9 C8 N2 C12 . . . . 176.48(14) ?
C7 C8 N2 C13 . . . . -171.42(14) ?
C9 C8 N2 C13 . . . . 8.4(2) ?
C4 Si2 C14 C19 . . . . 28.69(13) ?
Si3 Si2 C14 C19 . . . . 146.27(10) ?
Si1 Si2 C14 C19 . . . . -93.46(11) ?
C4 Si2 C14 C15 . . . . -157.41(11) ?
Si3 Si2 C14 C15 . . . . -39.83(12) ?
Si1 Si2 C14 C15 . . . . 80.44(11) ?
C19 C14 C15 C16 . . . . 0.6(2) ?
Si2 C14 C15 C16 . . . . -173.39(10) ?
C14 C15 C16 C17 . . . . -1.2(2) ?
C14 C15 C16 N3 . . . . -179.91(12) ?
C15 C16 C17 C18 . . . . 0.8(2) ?
N3 C16 C17 C18 . . . . 179.53(12) ?
C16 C17 C18 N4 . . . . 176.69(13) ?
C16 C17 C18 C19 . . . . 0.1(2) ?
C15 C14 C19 C18 . . . . 0.4(2) ?
Si2 C14 C19 C18 . . . . 174.32(10) ?
N4 C18 C19 C14 . . . . -177.34(13) ?
C17 C18 C19 C14 . . . . -0.7(2) ?
C15 C16 N3 C21 . . . . -179.75(14) ?
C17 C16 N3 C21 . . . . 1.6(2) ?
C15 C16 N3 C20 . . . . -44.38(19) ?
C17 C16 N3 C20 . . . . 136.94(15) ?
C19 C18 N4 C23 . . . . -32.2(2) ?
C17 C18 N4 C23 . . . . 151.30(15) ?
C19 C18 N4 C22 . . . . -176.24(13) ?
C17 C18 N4 C22 . . . . 7.3(2) ?

_cod_database_fobs_code 1559211
